data_7223889
loop_
_publ_author_name
'Gattu, Radhakrishna'
'Basha R, Sidick'
'Ray Bagdi, Prasanta'
'Khan, Abu Taleb'

_publ_section_title
;
 One-pot three component regioselective synthesis of C1-functionalised
 3-arylbenzo[f]quinoline
;
_journal_name_full 'RSC Adv.'
_journal_paper_doi 10.1039/C5RA23413A
_journal_year 2016
_chemical_formula_moiety 'C25 H22 F N O2'
_chemical_formula_sum 'C25 H22 F N O2'
_chemical_formula_weight 387.44
_chemical_name_systematic
; 
 ? 
;
_space_group_IT_number 15
_symmetry_cell_setting monoclinic
_symmetry_space_group_name_Hall '-C 2yc'
_symmetry_space_group_name_H-M 'C 1 2/c 1'
_atom_sites_solution_hydrogens geom
_atom_sites_solution_primary direct
_atom_sites_solution_secondary difmap
_audit_creation_method SHELXL-97
_audit_update_record
;
2015-11-02 deposited with the CCDC.
2016-01-12 downloaded from the CCDC.
;
_cell_angle_alpha 90.00
_cell_angle_beta 123.742(6)
_cell_angle_gamma 90.00
_cell_formula_units_Z 8
_cell_length_a 28.746(3)
_cell_length_b 10.5892(9)
_cell_length_c 16.2384(15)
_cell_measurement_temperature 293(2)
_cell_measurement_theta_max 15.87
_cell_measurement_theta_min 2.85
_cell_volume 4110.3(7)
_computing_cell_refinement 'Bruker SMART'
_computing_data_collection 'Bruker SMART'
_computing_data_reduction 'Bruker SMART'
_computing_molecular_graphics 'Bruker SHELXTL'
_computing_publication_material 'Bruker SHELXTL'
_computing_structure_refinement 'SHELXL-97 (Sheldrick, 1997)'
_computing_structure_solution 'SHELXS-97 (Sheldrick, 1990)'
_diffrn_ambient_temperature 293(2)
_diffrn_measured_fraction_theta_full 0.976
_diffrn_measured_fraction_theta_max 0.976
_diffrn_measurement_device_type 'CCD area detector'
_diffrn_measurement_method 'phi and omega scans'
_diffrn_radiation_monochromator graphite
_diffrn_radiation_source 'fine-focus sealed tube'
_diffrn_radiation_type MoK\a
_diffrn_radiation_wavelength 0.71073
_diffrn_reflns_av_R_equivalents 0.0849
_diffrn_reflns_av_sigmaI/netI 0.1744
_diffrn_reflns_limit_h_max 30
_diffrn_reflns_limit_h_min -33
_diffrn_reflns_limit_k_max 11
_diffrn_reflns_limit_k_min -10
_diffrn_reflns_limit_l_max 17
_diffrn_reflns_limit_l_min -16
_diffrn_reflns_number 12686
_diffrn_reflns_theta_full 24.24
_diffrn_reflns_theta_max 24.24
_diffrn_reflns_theta_min 1.70
_exptl_absorpt_coefficient_mu 0.085
_exptl_absorpt_correction_T_max 0.988
_exptl_absorpt_correction_T_min 0.975
_exptl_absorpt_correction_type multi-scan
_exptl_absorpt_process_details 'SADABS (Sheldrick, 1997)'
_exptl_crystal_colour colorless
_exptl_crystal_density_diffrn 1.252
_exptl_crystal_density_method 'not measured'
_exptl_crystal_description blocks
_exptl_crystal_F_000 1632
_exptl_crystal_size_max 0.28
_exptl_crystal_size_mid 0.22
_exptl_crystal_size_min 0.12
_refine_diff_density_max 0.174
_refine_diff_density_min -0.233
_refine_diff_density_rms 0.046
_refine_ls_extinction_method none
_refine_ls_goodness_of_fit_ref 0.954
_refine_ls_hydrogen_treatment constr
_refine_ls_matrix_type full
_refine_ls_number_parameters 265
_refine_ls_number_reflns 2666
_refine_ls_number_restraints 0
_refine_ls_restrained_S_all 0.954
_refine_ls_R_factor_all 0.2100
_refine_ls_R_factor_gt 0.0565
_refine_ls_shift/su_max 0.000
_refine_ls_shift/su_mean 0.000
_refine_ls_structure_factor_coef Fsqd
_refine_ls_weighting_details 'calc w=1/[\s^2^(Fo^2^)+(0.0327P)^2^+0.0000P] where P=(Fo^2^+2Fc^2^)/3'
_refine_ls_weighting_scheme calc
_refine_ls_wR_factor_gt 0.0845
_refine_ls_wR_factor_ref 0.1193
_reflns_number_gt 1013
_reflns_number_total 2666
_reflns_threshold_expression >2sigma(I)
_cod_data_source_file c5ra23413a2.cif
_cod_data_source_block ATK-RK-4g
_cod_original_sg_symbol_H-M C2/c
_cod_database_code 7223889

loop_
_symmetry_equiv_pos_as_xyz
'x, y, z'
'-x, y, -z+1/2'
'x+1/2, y+1/2, z'
'-x+1/2, y+1/2, -z+1/2'
'-x, -y, -z'
'x, -y, z-1/2'
'-x+1/2, -y+1/2, -z'
'x+1/2, -y+1/2, z-1/2'

loop_
_atom_site_label
_atom_site_type_symbol
_atom_site_fract_x
_atom_site_fract_y
_atom_site_fract_z
_atom_site_U_iso_or_equiv
_atom_site_adp_type
_atom_site_occupancy
_atom_site_symmetry_multiplicity
_atom_site_calc_flag
_atom_site_refinement_flags
F1 F 0.44576(9) 0.2733(2) 0.16099(17) 0.1076(10) Uani 1 1 d .
O1 O 0.12898(12) 0.1223(3) 0.1726(2) 0.0747(11) Uani 1 1 d .
O2 O 0.08313(15) 0.2941(2) 0.1760(2) 0.0608(9) Uani 1 1 d .
N1 N 0.33161(13) 0.0839(4) 0.3787(3) 0.0544(11) Uani 1 1 d .
C11 C 0.23429(19) 0.2265(4) 0.3151(3) 0.0464(12) Uani 1 1 d .
C10 C 0.22092(18) 0.0916(5) 0.4340(3) 0.0475(12) Uani 1 1 d .
C1 C 0.24941(19) 0.1291(5) 0.3860(3) 0.0457(12) Uani 1 1 d .
C20 C 0.18145(19) 0.3039(4) 0.2676(3) 0.0534(12) Uani 1 1 d .
H20A H 0.1834 0.3706 0.2285 0.064 Uiso 1 1 calc R
H20B H 0.1792 0.3435 0.3191 0.064 Uiso 1 1 calc R
C5 C 0.2401(2) -0.0145(5) 0.4978(3) 0.0560(13) Uani 1 1 d .
C16 C 0.41977(18) 0.1369(5) 0.2432(3) 0.0717(16) Uani 1 1 d .
H16 H 0.4423 0.0739 0.2433 0.086 Uiso 1 1 calc R
C14 C 0.35433(18) 0.2084(5) 0.2823(3) 0.0466(13) Uani 1 1 d .
C2 C 0.2978(2) 0.0583(5) 0.4117(3) 0.0485(12) Uani 1 1 d .
C4 C 0.2866(2) -0.0863(4) 0.5153(3) 0.0684(14) Uani 1 1 d .
H4 H 0.2974 -0.1588 0.5541 0.082 Uiso 1 1 calc R
C13 C 0.3178(2) 0.1804(5) 0.3175(3) 0.0461(12) Uani 1 1 d .
C12 C 0.2692(2) 0.2511(4) 0.2841(3) 0.0516(13) Uani 1 1 d .
H12 H 0.2603 0.3167 0.2396 0.062 Uiso 1 1 calc R
C15 C 0.38839(19) 0.1153(4) 0.2832(3) 0.0573(13) Uani 1 1 d .
H15 H 0.3904 0.0370 0.3110 0.069 Uiso 1 1 calc R
C7 C 0.1690(2) 0.0153(6) 0.5323(3) 0.0781(17) Uani 1 1 d .
H7 H 0.1515 -0.0098 0.5637 0.094 Uiso 1 1 calc R
C9 C 0.17572(19) 0.1579(4) 0.4250(3) 0.0623(14) Uani 1 1 d .
H9 H 0.1625 0.2297 0.3853 0.075 Uiso 1 1 calc R
C8 C 0.15032(18) 0.1216(5) 0.4721(4) 0.0730(15) Uani 1 1 d .
H8 H 0.1206 0.1683 0.4637 0.088 Uiso 1 1 calc R
C21 C 0.1289(2) 0.2273(5) 0.2016(3) 0.0553(15) Uani 1 1 d .
C17 C 0.4165(2) 0.2527(7) 0.2039(3) 0.0714(17) Uani 1 1 d .
C3 C 0.31507(16) -0.0492(4) 0.4757(3) 0.0635(14) Uani 1 1 d .
H3 H 0.3465 -0.0944 0.4903 0.076 Uiso 1 1 calc R
C6 C 0.2129(2) -0.0522(5) 0.5452(3) 0.0750(16) Uani 1 1 d .
H6 H 0.2253 -0.1236 0.5853 0.090 Uiso 1 1 calc R
C22 C 0.0267(2) 0.2448(5) 0.0993(4) 0.0692(14) Uani 1 1 d .
C18 C 0.3860(2) 0.3496(5) 0.2059(3) 0.0692(15) Uani 1 1 d .
H18 H 0.3864 0.4293 0.1822 0.083 Uiso 1 1 calc R
C19 C 0.35419(16) 0.3253(5) 0.2445(3) 0.0599(13) Uani 1 1 d .
H19 H 0.3322 0.3895 0.2449 0.072 Uiso 1 1 calc R
C23 C 0.01523(16) 0.1242(4) 0.1345(4) 0.1151(19) Uani 1 1 d .
H23A H 0.0213 0.1379 0.1983 0.173 Uiso 1 1 calc R
H23C H 0.0399 0.0591 0.1396 0.173 Uiso 1 1 calc R
H23B H -0.0229 0.0988 0.0882 0.173 Uiso 1 1 calc R
C24 C 0.02147(16) 0.2326(4) 0.0015(3) 0.122(2) Uani 1 1 d .
H24A H 0.0437 0.1628 0.0048 0.184 Uiso 1 1 calc R
H24B H 0.0343 0.3089 -0.0115 0.184 Uiso 1 1 calc R
H24C H -0.0170 0.2183 -0.0506 0.184 Uiso 1 1 calc R
C25 C -0.01063(15) 0.3512(4) 0.0935(3) 0.0995(16) Uani 1 1 d .
H25A H 0.0007 0.4293 0.0796 0.149 Uiso 1 1 calc R
H25C H -0.0073 0.3579 0.1556 0.149 Uiso 1 1 calc R
H25B H -0.0488 0.3336 0.0417 0.149 Uiso 1 1 calc R

loop_
_atom_site_aniso_label
_atom_site_aniso_U_11
_atom_site_aniso_U_22
_atom_site_aniso_U_33
_atom_site_aniso_U_23
_atom_site_aniso_U_13
_atom_site_aniso_U_12
F1 0.0889(18) 0.161(3) 0.0959(18) 0.0267(17) 0.0655(17) 0.0072(17)
O1 0.071(2) 0.067(3) 0.074(2) -0.020(2) 0.0328(18) 0.002(2)
O2 0.047(2) 0.060(3) 0.066(2) 0.0004(18) 0.025(2) 0.002(2)
N1 0.066(3) 0.045(3) 0.051(2) 0.008(2) 0.032(2) 0.002(2)
C11 0.047(3) 0.037(4) 0.038(3) 0.006(3) 0.013(3) 0.002(3)
C10 0.042(3) 0.047(4) 0.046(3) -0.009(3) 0.020(3) -0.002(3)
C1 0.038(3) 0.046(4) 0.046(3) -0.007(3) 0.019(3) -0.005(3)
C20 0.057(3) 0.046(4) 0.052(3) 0.004(3) 0.027(3) 0.000(3)
C5 0.059(4) 0.052(4) 0.045(3) 0.005(3) 0.022(3) -0.004(3)
C16 0.061(3) 0.080(5) 0.071(4) 0.004(3) 0.034(3) 0.011(3)
C14 0.050(3) 0.032(4) 0.046(3) 0.007(3) 0.019(3) 0.004(3)
C2 0.055(4) 0.044(4) 0.038(3) 0.002(3) 0.021(3) -0.005(3)
C4 0.078(4) 0.064(4) 0.058(3) 0.022(3) 0.034(3) 0.002(3)
C13 0.044(4) 0.048(4) 0.045(3) -0.006(3) 0.023(3) -0.008(3)
C12 0.053(3) 0.047(4) 0.054(3) 0.004(2) 0.029(3) -0.007(3)
C15 0.056(3) 0.049(4) 0.065(3) 0.007(3) 0.032(3) 0.001(3)
C7 0.087(4) 0.094(6) 0.063(4) -0.015(4) 0.048(4) -0.028(4)
C9 0.075(4) 0.065(4) 0.057(3) -0.001(3) 0.043(3) -0.004(3)
C8 0.084(4) 0.073(5) 0.064(4) -0.011(3) 0.042(3) -0.011(3)
C21 0.052(4) 0.070(5) 0.039(3) 0.008(4) 0.022(3) 0.007(5)
C17 0.052(4) 0.111(6) 0.059(3) 0.006(4) 0.036(3) -0.004(4)
C3 0.063(3) 0.059(4) 0.060(3) 0.016(3) 0.028(3) 0.010(3)
C6 0.087(4) 0.076(5) 0.058(3) 0.004(3) 0.038(3) -0.019(4)
C22 0.052(4) 0.069(5) 0.076(4) -0.003(4) 0.029(3) 0.002(3)
C18 0.062(4) 0.074(5) 0.069(3) 0.014(3) 0.035(3) 0.003(3)
C19 0.057(3) 0.069(5) 0.057(3) 0.002(3) 0.034(3) 0.003(3)
C23 0.084(4) 0.093(5) 0.160(5) 0.013(4) 0.063(3) -0.016(3)
C24 0.114(4) 0.170(6) 0.057(3) -0.006(3) 0.031(3) 0.020(3)
C25 0.069(3) 0.087(5) 0.122(4) 0.000(3) 0.040(3) 0.011(3)

loop_
_atom_type_symbol
_atom_type_description
_atom_type_scat_dispersion_real
_atom_type_scat_dispersion_imag
_atom_type_scat_source
C C 0.0033 0.0016 'International Tables Vol C Tables 4.2.6.8 and 6.1.1.4'
H H 0.0000 0.0000 'International Tables Vol C Tables 4.2.6.8 and 6.1.1.4'
F F 0.0171 0.0103 'International Tables Vol C Tables 4.2.6.8 and 6.1.1.4'
N N 0.0061 0.0033 'International Tables Vol C Tables 4.2.6.8 and 6.1.1.4'
O O 0.0106 0.0060 'International Tables Vol C Tables 4.2.6.8 and 6.1.1.4'

loop_
_geom_angle_atom_site_label_1
_geom_angle_atom_site_label_2
_geom_angle_atom_site_label_3
_geom_angle
C21 O2 C22 120.1(4)
C13 N1 C2 117.6(4)
C12 C11 C1 118.5(4)
C12 C11 C20 116.2(4)
C1 C11 C20 125.3(5)
C9 C10 C5 115.6(5)
C9 C10 C1 124.4(5)
C5 C10 C1 119.9(5)
C11 C1 C2 115.4(4)
C11 C1 C10 128.2(5)
C2 C1 C10 116.5(5)
C11 C20 C21 113.3(4)
C11 C20 H20A 108.9
C21 C20 H20A 108.9
C11 C20 H20B 108.9
C21 C20 H20B 108.9
H20A C20 H20B 107.7
C10 C5 C4 120.8(5)
C10 C5 C6 120.6(5)
C4 C5 C6 118.6(6)
C17 C16 C15 118.2(5)
C17 C16 H16 120.9
C15 C16 H16 120.9
C19 C14 C15 118.1(5)
C19 C14 C13 121.6(5)
C15 C14 C13 120.2(5)
N1 C2 C1 124.8(5)
N1 C2 C3 114.0(5)
C1 C2 C3 121.3(5)
C3 C4 C5 120.0(5)
C3 C4 H4 120.0
C5 C4 H4 120.0
N1 C13 C12 121.6(4)
N1 C13 C14 117.6(5)
C12 C13 C14 120.8(5)
C11 C12 C13 122.0(4)
C11 C12 H12 119.0
C13 C12 H12 119.0
C14 C15 C16 121.0(5)
C14 C15 H15 119.5
C16 C15 H15 119.5
C6 C7 C8 119.7(5)
C6 C7 H7 120.2
C8 C7 H7 120.2
C8 C9 C10 123.1(5)
C8 C9 H9 118.4
C10 C9 H9 118.4
C9 C8 C7 120.2(5)
C9 C8 H8 119.9
C7 C8 H8 119.9
O1 C21 O2 125.3(5)
O1 C21 C20 123.6(5)
O2 C21 C20 111.0(5)
C16 C17 C18 123.0(5)
C16 C17 F1 118.6(6)
C18 C17 F1 118.4(6)
C4 C3 C2 121.4(5)
C4 C3 H3 119.3
C2 C3 H3 119.3
C7 C6 C5 120.7(5)
C7 C6 H6 119.7
C5 C6 H6 119.7
O2 C22 C23 110.2(4)
O2 C22 C24 109.6(4)
C23 C22 C24 114.2(4)
O2 C22 C25 101.3(4)
C23 C22 C25 110.8(4)
C24 C22 C25 110.0(4)
C17 C18 C19 117.7(5)
C17 C18 H18 121.1
C19 C18 H18 121.1
C14 C19 C18 121.8(5)
C14 C19 H19 119.1
C18 C19 H19 119.1
C22 C23 H23A 109.5
C22 C23 H23C 109.5
H23A C23 H23C 109.5
C22 C23 H23B 109.5
H23A C23 H23B 109.5
H23C C23 H23B 109.5
C22 C24 H24A 109.5
C22 C24 H24B 109.5
H24A C24 H24B 109.5
C22 C24 H24C 109.5
H24A C24 H24C 109.5
H24B C24 H24C 109.5
C22 C25 H25A 109.5
C22 C25 H25C 109.5
H25A C25 H25C 109.5
C22 C25 H25B 109.5
H25A C25 H25B 109.5
H25C C25 H25B 109.5

loop_
_geom_bond_atom_site_label_1
_geom_bond_atom_site_label_2
_geom_bond_distance
F1 C17 1.376(5)
O1 C21 1.208(5)
O2 C21 1.341(5)
O2 C22 1.487(4)
N1 C13 1.323(4)
N1 C2 1.371(4)
C11 C12 1.376(4)
C11 C1 1.421(5)
C11 C20 1.508(5)
C10 C9 1.412(4)
C10 C5 1.416(5)
C10 C1 1.465(5)
C1 C2 1.425(5)
C20 C21 1.512(5)
C20 H20A 0.9700
C20 H20B 0.9700
C5 C4 1.422(5)
C5 C6 1.425(5)
C16 C17 1.361(5)
C16 C15 1.393(5)
C16 H16 0.9300
C14 C19 1.381(5)
C14 C15 1.384(4)
C14 C13 1.479(5)
C2 C3 1.432(5)
C4 C3 1.351(4)
C4 H4 0.9300
C13 C12 1.400(5)
C12 H12 0.9300
C15 H15 0.9300
C7 C6 1.363(5)
C7 C8 1.388(5)
C7 H7 0.9300
C9 C8 1.374(4)
C9 H9 0.9300
C8 H8 0.9300
C17 C18 1.363(5)
C3 H3 0.9300
C6 H6 0.9300
C22 C23 1.509(5)
C22 C24 1.515(5)
C22 C25 1.522(5)
C18 C19 1.389(5)
C18 H18 0.9300
C19 H19 0.9300
C23 H23A 0.9600
C23 H23C 0.9600
C23 H23B 0.9600
C24 H24A 0.9600
C24 H24B 0.9600
C24 H24C 0.9600
C25 H25A 0.9600
C25 H25C 0.9600
C25 H25B 0.9600

loop_
_geom_torsion_atom_site_label_1
_geom_torsion_atom_site_label_2
_geom_torsion_atom_site_label_3
_geom_torsion_atom_site_label_4
_geom_torsion
C12 C11 C1 C2 -5.3(5)
C20 C11 C1 C2 172.6(3)
C12 C11 C1 C10 175.9(3)
C20 C11 C1 C10 -6.1(6)
C9 C10 C1 C11 -7.6(6)
C5 C10 C1 C11 175.4(4)
C9 C10 C1 C2 173.7(3)
C5 C10 C1 C2 -3.3(5)
C12 C11 C20 C21 112.2(4)
C1 C11 C20 C21 -65.7(4)
C9 C10 C5 C4 -177.9(3)
C1 C10 C5 C4 -0.6(5)
C9 C10 C5 C6 2.7(5)
C1 C10 C5 C6 179.9(3)
C13 N1 C2 C1 -1.0(5)
C13 N1 C2 C3 178.6(3)
C11 C1 C2 N1 4.9(5)
C10 C1 C2 N1 -176.2(3)
C11 C1 C2 C3 -174.7(3)
C10 C1 C2 C3 4.2(5)
C10 C5 C4 C3 4.0(6)
C6 C5 C4 C3 -176.5(3)
C2 N1 C13 C12 -2.5(5)
C2 N1 C13 C14 179.7(3)
C19 C14 C13 N1 -159.9(4)
C15 C14 C13 N1 22.5(5)
C19 C14 C13 C12 22.3(5)
C15 C14 C13 C12 -155.3(4)
C1 C11 C12 C13 2.3(5)
C20 C11 C12 C13 -175.8(3)
N1 C13 C12 C11 1.8(6)
C14 C13 C12 C11 179.6(3)
C19 C14 C15 C16 -2.8(6)
C13 C14 C15 C16 174.9(3)
C17 C16 C15 C14 0.7(6)
C5 C10 C9 C8 -1.8(5)
C1 C10 C9 C8 -179.0(3)
C10 C9 C8 C7 0.2(6)
C6 C7 C8 C9 0.6(6)
C22 O2 C21 O1 -5.9(6)
C22 O2 C21 C20 170.6(3)
C11 C20 C21 O1 -14.9(6)
C11 C20 C21 O2 168.5(3)
C15 C16 C17 C18 2.9(7)
C15 C16 C17 F1 -177.7(3)
C5 C4 C3 C2 -3.2(6)
N1 C2 C3 C4 179.3(3)
C1 C2 C3 C4 -1.0(5)
C8 C7 C6 C5 0.2(6)
C10 C5 C6 C7 -2.0(6)
C4 C5 C6 C7 178.6(4)
C21 O2 C22 C23 64.2(5)
C21 O2 C22 C24 -62.2(5)
C21 O2 C22 C25 -178.4(3)
C16 C17 C18 C19 -4.1(7)
F1 C17 C18 C19 176.5(3)
C15 C14 C19 C18 1.6(6)
C13 C14 C19 C18 -176.1(3)
C17 C18 C19 C14 1.7(6)
